data_2237278
loop_
_publ_author_name
'Warad, Ismail'
'Al-Noaimi, Mousa'
'Haddad, Salim F.'
'Othman, Rema'

_publ_section_title
;
 Dichlorido(2,9-dimethyl-1,10-phenanthroline-\k^2^<i>N</i>,<i>N</i>')mercury(II)
;
_journal_coeditor_code BR2220
_journal_issue 2
_journal_name_full 'Acta Crystallographica Section E'
_journal_page_first m109
_journal_paper_doi 10.1107/S1600536813001086
_journal_volume 69
_journal_year 2013
_chemical_formula_iupac '[Hg Cl2 (C14 H12 N2)]'
_chemical_formula_moiety 'C14 H12 Cl2 Hg N2'
_chemical_formula_sum 'C14 H12 Cl2 Hg N2'
_chemical_formula_weight 479.75
_chemical_name_systematic
;
Dichlorido(2,9-dimethyl-1,10-phenanthroline-\k^2^<i>N</i>,<i>N</i>')mercury(II)
;
_space_group_IT_number 14
_symmetry_cell_setting monoclinic
_symmetry_space_group_name_Hall '-P 2ybc'
_symmetry_space_group_name_H-M 'P 1 21/c 1'
_atom_sites_solution_hydrogens geom
_atom_sites_solution_primary direct
_atom_sites_solution_secondary difmap
_audit_creation_method SHELXL-97
_cell_angle_alpha 90.00
_cell_angle_beta 94.308(12)
_cell_angle_gamma 90.00
_cell_formula_units_Z 4
_cell_length_a 7.5732(13)
_cell_length_b 10.3733(16)
_cell_length_c 18.673(2)
_cell_measurement_reflns_used 1534
_cell_measurement_temperature 293(2)
_cell_measurement_theta_max 29.0346
_cell_measurement_theta_min 2.9340
_cell_volume 1462.8(4)
_computing_cell_refinement
;
CrysAlis PRO (Agilent, 2011)
;
_computing_data_collection
;
CrysAlis PRO (Agilent, 2011)
;
_computing_data_reduction
;
CrysAlis PRO (Agilent, 2011)
;
_computing_molecular_graphics 'ORTEPIII (Burnett & Johnson, 1996)'
_computing_publication_material 'SHELXTL (Sheldrick, 2008)'
_computing_structure_refinement 'SHELXL97 (Sheldrick, 2008)'
_computing_structure_solution 'SHELXS97 (Sheldrick, 2008)'
_diffrn_ambient_temperature 293(2)
_diffrn_detector_area_resol_mean 16.0534
_diffrn_measured_fraction_theta_full 0.992
_diffrn_measured_fraction_theta_max 0.992
_diffrn_measurement_device_type 'Agilent Xcalibur Eos'
_diffrn_measurement_method '\w scans'
_diffrn_radiation_monochromator graphite
_diffrn_radiation_source 'Enhance (Mo) X-ray Source'
_diffrn_radiation_type MoK\a
_diffrn_radiation_wavelength 0.71073
_diffrn_reflns_av_R_equivalents 0.0608
_diffrn_reflns_av_sigmaI/netI 0.0816
_diffrn_reflns_limit_h_max 7
_diffrn_reflns_limit_h_min -9
_diffrn_reflns_limit_k_max 12
_diffrn_reflns_limit_k_min -12
_diffrn_reflns_limit_l_max 22
_diffrn_reflns_limit_l_min -16
_diffrn_reflns_number 5483
_diffrn_reflns_theta_full 25.03
_diffrn_reflns_theta_max 25.03
_diffrn_reflns_theta_min 2.94
_diffrn_standards_number 0
_exptl_absorpt_coefficient_mu 10.873
_exptl_absorpt_correction_T_max 0.140
_exptl_absorpt_correction_T_min 0.106
_exptl_absorpt_correction_type multi-scan
_exptl_absorpt_process_details
;
(CrysAlis PRO; Agilent, 2011)
;
_exptl_crystal_colour colourless
_exptl_crystal_density_diffrn 2.178
_exptl_crystal_density_method 'not measured'
_exptl_crystal_description block
_exptl_crystal_F_000 896
_exptl_crystal_size_max 0.22
_exptl_crystal_size_mid 0.20
_exptl_crystal_size_min 0.18
_refine_diff_density_max 1.809
_refine_diff_density_min -1.830
_refine_ls_extinction_method none
_refine_ls_goodness_of_fit_ref 0.992
_refine_ls_hydrogen_treatment constr
_refine_ls_matrix_type full
_refine_ls_number_parameters 174
_refine_ls_number_reflns 2564
_refine_ls_number_restraints 0
_refine_ls_restrained_S_all 0.992
_refine_ls_R_factor_all 0.0753
_refine_ls_R_factor_gt 0.0514
_refine_ls_shift/su_max 0.000
_refine_ls_shift/su_mean 0.000
_refine_ls_structure_factor_coef Fsqd
_refine_ls_weighting_details 'calc w=1/[\s^2^(Fo^2^)+(0.0521P)^2^] where P=(Fo^2^+2Fc^2^)/3'
_refine_ls_weighting_scheme calc
_refine_ls_wR_factor_gt 0.1079
_refine_ls_wR_factor_ref 0.1276
_reflns_number_gt 1758
_reflns_number_total 2564
_reflns_threshold_expression I>2\s(I)
_cod_data_source_file br2220.cif
_cod_data_source_block I
_cod_original_sg_symbol_H-M 'P 21/c'
_cod_database_code 2237278
_cod_database_fobs_code 2237278

loop_
_symmetry_equiv_pos_as_xyz
'x, y, z'
'-x, y+1/2, -z+1/2'
'-x, -y, -z'
'x, -y-1/2, z-1/2'

loop_
_atom_site_type_symbol
_atom_site_label
_atom_site_fract_x
_atom_site_fract_y
_atom_site_fract_z
_atom_site_U_iso_or_equiv
_atom_site_adp_type
_atom_site_calc_flag
_atom_site_refinement_flags
_atom_site_occupancy
_atom_site_symmetry_multiplicity
Hg Hg1 0.21008(6) 0.28289(4) 0.39470(2) 0.0597(2) Uani d . 1 1
Cl Cl1 -0.0404(4) 0.3290(4) 0.31096(16) 0.0818(10) Uani d . 1 1
Cl Cl2 0.4266(5) 0.4523(3) 0.39503(19) 0.0871(11) Uani d . 1 1
C C5 0.3385(16) -0.2144(11) 0.4986(7) 0.063(3) Uani d . 1 1
H H5A 0.3736 -0.3002 0.4975 0.076 Uiso calc R 1 1
N N1 0.2952(11) 0.0704(7) 0.3787(4) 0.047(2) Uani d . 1 1
C C1 0.3465(14) 0.0196(11) 0.3185(6) 0.057(3) Uani d . 1 1
C C10 0.1290(15) 0.2260(10) 0.5625(7) 0.055(3) Uani d . 1 1
C C11 0.2939(12) -0.0049(11) 0.4375(5) 0.048(2) Uani d . 1 1
C C3 0.3905(15) -0.1866(12) 0.3704(7) 0.060(3) Uani d . 1 1
H H3A 0.4210 -0.2731 0.3670 0.072 Uiso calc R 1 1
C C8 0.1676(15) 0.0244(12) 0.6240(6) 0.067(3) Uani d . 1 1
H H8A 0.1636 -0.0247 0.6655 0.080 Uiso calc R 1 1
C C12 0.2350(11) 0.0470(11) 0.5026(5) 0.048(3) Uani d . 1 1
N N2 0.1849(11) 0.1747(8) 0.5019(4) 0.045(2) Uani d . 1 1
C C7 0.2276(13) -0.0328(10) 0.5619(6) 0.052(3) Uani d . 1 1
C C14 0.0775(16) 0.3651(12) 0.5595(6) 0.073(4) Uani d . 1 1
H H14A 0.1822 0.4176 0.5615 0.110 Uiso calc R 1 1
H H14B 0.0100 0.3853 0.5995 0.110 Uiso calc R 1 1
H H14C 0.0073 0.3819 0.5155 0.110 Uiso calc R 1 1
C C4 0.3430(13) -0.1380(10) 0.4363(6) 0.052(3) Uani d . 1 1
C C2 0.3929(15) -0.1104(11) 0.3118(7) 0.066(3) Uani d . 1 1
H H2A 0.4245 -0.1434 0.2683 0.080 Uiso calc R 1 1
C C6 0.2834(14) -0.1637(11) 0.5598(7) 0.062(3) Uani d . 1 1
H H6A 0.2820 -0.2147 0.6007 0.074 Uiso calc R 1 1
C C9 0.1155(14) 0.1497(14) 0.6246(5) 0.061(3) Uani d . 1 1
H H9A 0.0715 0.1850 0.6654 0.074 Uiso calc R 1 1
C C13 0.3475(18) 0.1076(12) 0.2547(6) 0.083(4) Uani d . 1 1
H H13A 0.3449 0.0572 0.2116 0.124 Uiso calc R 1 1
H H13B 0.4528 0.1594 0.2587 0.124 Uiso calc R 1 1
H H13C 0.2453 0.1626 0.2532 0.124 Uiso calc R 1 1

loop_
_atom_site_aniso_label
_atom_site_aniso_U_11
_atom_site_aniso_U_22
_atom_site_aniso_U_33
_atom_site_aniso_U_12
_atom_site_aniso_U_13
_atom_site_aniso_U_23
Hg1 0.0813(4) 0.0419(4) 0.0565(3) 0.0057(2) 0.0083(3) 0.00836(19)
Cl1 0.075(2) 0.111(3) 0.0590(19) 0.016(2) 0.0022(15) 0.0250(18)
Cl2 0.106(3) 0.0474(18) 0.107(3) -0.0145(19) 0.003(2) 0.0152(18)
C5 0.070(8) 0.046(8) 0.075(9) -0.002(6) 0.009(6) 0.023(7)
N1 0.056(5) 0.033(5) 0.051(5) -0.001(4) 0.002(4) -0.003(4)
C1 0.061(7) 0.052(7) 0.059(7) 0.003(6) 0.014(5) 0.003(6)
C10 0.053(7) 0.047(7) 0.065(8) 0.003(5) 0.007(5) -0.008(6)
C11 0.037(6) 0.056(7) 0.049(6) -0.003(5) -0.001(4) 0.003(6)
C3 0.050(7) 0.049(7) 0.080(9) 0.007(5) -0.004(6) -0.003(7)
C8 0.071(8) 0.066(8) 0.062(8) -0.016(7) -0.002(6) 0.017(7)
C12 0.020(5) 0.060(7) 0.062(7) -0.006(5) -0.007(4) 0.008(6)
N2 0.051(5) 0.043(5) 0.041(5) -0.006(4) 0.004(4) -0.002(4)
C7 0.062(7) 0.038(6) 0.055(7) -0.007(5) 0.001(5) 0.015(5)
C14 0.078(9) 0.088(10) 0.055(7) 0.002(8) 0.015(6) -0.021(7)
C4 0.042(6) 0.036(6) 0.077(8) -0.007(5) 0.000(5) 0.005(6)
C2 0.076(9) 0.057(8) 0.065(8) 0.015(7) -0.001(6) -0.016(7)
C6 0.048(7) 0.060(8) 0.075(9) -0.014(6) -0.006(6) 0.030(7)
C9 0.051(7) 0.099(10) 0.035(6) -0.009(7) 0.007(4) 0.005(7)
C13 0.133(13) 0.059(8) 0.061(8) 0.001(8) 0.031(8) 0.006(7)

loop_
_atom_type_symbol
_atom_type_description
_atom_type_scat_dispersion_real
_atom_type_scat_dispersion_imag
_atom_type_scat_source
C C 0.0033 0.0016 'International Tables Vol C Tables 4.2.6.8 and 6.1.1.4'
H H 0.0000 0.0000 'International Tables Vol C Tables 4.2.6.8 and 6.1.1.4'
N N 0.0061 0.0033 'International Tables Vol C Tables 4.2.6.8 and 6.1.1.4'
Cl Cl 0.1484 0.1585 'International Tables Vol C Tables 4.2.6.8 and 6.1.1.4'
Hg Hg -2.3894 9.2266 'International Tables Vol C Tables 4.2.6.8 and 6.1.1.4'

loop_
_geom_angle_atom_site_label_1
_geom_angle_atom_site_label_2
_geom_angle_atom_site_label_3
_geom_angle
N2 Hg1 N1 72.1(3)
N2 Hg1 Cl2 116.9(2)
N1 Hg1 Cl2 119.9(2)
N2 Hg1 Cl1 123.0(2)
N1 Hg1 Cl1 108.5(2)
Cl2 Hg1 Cl1 111.07(13)
C6 C5 C4 120.5(11)
C6 C5 H5A 119.8
C4 C5 H5A 119.8
C1 N1 C11 118.8(9)
C1 N1 Hg1 126.0(7)
C11 N1 Hg1 115.2(7)
N1 C1 C2 123.3(10)
N1 C1 C13 116.8(10)
C2 C1 C13 119.9(10)
N2 C10 C9 120.9(10)
N2 C10 C14 116.5(10)
C9 C10 C14 122.5(10)
N1 C11 C4 121.9(9)
N1 C11 C12 119.7(10)
C4 C11 C12 118.4(10)
C2 C3 C4 121.4(11)
C2 C3 H3A 119.3
C4 C3 H3A 119.3
C9 C8 C7 121.5(11)
C9 C8 H8A 119.3
C7 C8 H8A 119.3
N2 C12 C7 123.7(10)
N2 C12 C11 117.1(9)
C7 C12 C11 119.1(10)
C10 N2 C12 118.3(9)
C10 N2 Hg1 125.9(7)
C12 N2 Hg1 115.8(6)
C12 C7 C8 116.1(10)
C12 C7 C6 121.2(11)
C8 C7 C6 122.6(10)
C10 C14 H14A 109.5
C10 C14 H14B 109.5
H14A C14 H14B 109.5
C10 C14 H14C 109.5
H14A C14 H14C 109.5
H14B C14 H14C 109.5
C3 C4 C5 123.1(10)
C3 C4 C11 116.5(10)
C5 C4 C11 120.4(10)
C3 C2 C1 118.2(11)
C3 C2 H2A 120.9
C1 C2 H2A 120.9
C5 C6 C7 120.3(11)
C5 C6 H6A 119.8
C7 C6 H6A 119.8
C8 C9 C10 119.3(11)
C8 C9 H9A 120.3
C10 C9 H9A 120.3
C1 C13 H13A 109.5
C1 C13 H13B 109.5
H13A C13 H13B 109.5
C1 C13 H13C 109.5
H13A C13 H13C 109.5
H13B C13 H13C 109.5

loop_
_geom_bond_atom_site_label_1
_geom_bond_atom_site_label_2
_geom_bond_distance
Hg1 N2 2.314(8)
Hg1 N1 2.322(8)
Hg1 Cl2 2.403(3)
Hg1 Cl1 2.414(3)
C5 C6 1.352(16)
C5 C4 1.410(15)
C5 H5A 0.9300
N1 C1 1.326(12)
N1 C11 1.348(12)
C1 C2 1.402(15)
C1 C13 1.501(15)
C10 N2 1.348(13)
C10 C9 1.414(15)
C10 C14 1.494(15)
C11 C4 1.430(14)
C11 C12 1.432(13)
C3 C2 1.350(16)
C3 C4 1.401(15)
C3 H3A 0.9300
C8 C9 1.359(16)
C8 C7 1.408(15)
C8 H8A 0.9300
C12 N2 1.378(13)
C12 C7 1.386(13)
C7 C6 1.424(15)
C14 H14A 0.9600
C14 H14B 0.9600
C14 H14C 0.9600
C2 H2A 0.9300
C6 H6A 0.9300
C9 H9A 0.9300
C13 H13A 0.9600
C13 H13B 0.9600
C13 H13C 0.9600
